data_4123656
loop_
_publ_author_name
'Tymonko, Steven A.'
'Smith, Russell C.'
'Ambrosi, Andrea'
'Ober, Michael H.'
'Wang, Hao'
'Denmark, Scott E.'

_publ_contact_author
; 
Scott R. Wilson 
University of Illinois 
School of Chemical Sciences, Box 59-1 
505 South Mathews Avenue 
Urbana, Illinois  61801 
USA 
;
_publ_section_title
;
 Mechanistic significance of the si-o-pd bond in the palladium-catalyzed
 cross-coupling reactions of arylsilanolates.
;
_journal_issue 19
_journal_name_full 'Journal of the American Chemical Society'
_journal_page_first 6200
_journal_page_last 6218
_journal_paper_doi 10.1021/jacs.5b02518
_journal_volume 137
_journal_year 2015
_chemical_absolute_configuration ad
_chemical_formula_moiety 'C46 H44 O2 P2 Pd Si'
_chemical_formula_sum 'C46 H44 O2 P2 Pd Si'
_chemical_formula_weight 825.24
_chemical_name_systematic
; 
? 
;
_space_group_IT_number 4
_symmetry_cell_setting monoclinic
_symmetry_space_group_name_Hall 'P 2yb'
_symmetry_space_group_name_H-M 'P 1 21 1'
_atom_sites_solution_hydrogens geom
_atom_sites_solution_primary direct
_atom_sites_solution_secondary difmap
_audit_creation_method SHELXL-97
_audit_update_record
; 
2007-03-07   text and data added, srw 
;
_cell_angle_alpha 90.00
_cell_angle_beta 115.206(4)
_cell_angle_gamma 90.00
_cell_formula_units_Z 2
_cell_length_a 10.7826(7)
_cell_length_b 17.1122(11)
_cell_length_c 12.4527(8)
_cell_measurement_reflns_used 6182
_cell_measurement_temperature 193(2)
_cell_measurement_theta_max 27.36
_cell_measurement_theta_min 2.41
_cell_volume 2078.9(2)
_computing_cell_refinement 'SAINT V6.22 (Bruker, 2001)'
_computing_data_collection 'APEX2 V1.0-27 (Bruker, 2004)'
_computing_data_reduction 'SAINT V6.22 (Bruker, 2001)'
_computing_molecular_graphics 'SHELXTL V6.12 (Bruker, 2001)'
_computing_publication_material 'XCIF (Bruker, 2001)'
_computing_structure_refinement 'SHELXTL V6.12 (Bruker, 2001)'
_computing_structure_solution 'SHELXTL V6.12 (Bruker, 2001)'
_diffrn_ambient_temperature 193(2)
_diffrn_measured_fraction_theta_full 0.995
_diffrn_measured_fraction_theta_max 0.995
_diffrn_measurement_device 'Bruker Kappa/ApexII CCD'
_diffrn_measurement_method 'profile data from \f and \w scans'
_diffrn_radiation_monochromator graphite
_diffrn_radiation_source 'fine-focus sealed tube'
_diffrn_radiation_type MoK\a
_diffrn_radiation_wavelength 0.71073
_diffrn_radiation_wavelength_id ga49qas
_diffrn_reflns_av_R_equivalents 0.0289
_diffrn_reflns_av_sigmaI/netI 0.0400
_diffrn_reflns_limit_h_max 13
_diffrn_reflns_limit_h_min -13
_diffrn_reflns_limit_k_max 22
_diffrn_reflns_limit_k_min -22
_diffrn_reflns_limit_l_max 16
_diffrn_reflns_limit_l_min -16
_diffrn_reflns_number 23872
_diffrn_reflns_theta_full 27.48
_diffrn_reflns_theta_max 27.48
_diffrn_reflns_theta_min 1.81
_exptl_absorpt_coefficient_mu 0.588
_exptl_absorpt_correction_T_max 0.9466
_exptl_absorpt_correction_T_min 0.7971
_exptl_absorpt_correction_type integration
_exptl_absorpt_process_details 'SHELXTL/XPREP (Bruker, 2001)'
_exptl_crystal_colour colourless
_exptl_crystal_density_diffrn 1.318
_exptl_crystal_density_method 'not measured'
_exptl_crystal_description tabular
_exptl_crystal_F_000 852
_exptl_crystal_id ga49qas
_exptl_crystal_preparation
; 
The data crystal was mounted using oil (Parantone-N, Exxon) to a 
0.3 mm cryo-loop (Hampton Research) with the (-7 -6 -2) scattering 
planes roughly normal to the spindle axis. 
;
_exptl_crystal_size_max 0.42
_exptl_crystal_size_mid 0.21
_exptl_crystal_size_min 0.10
_refine_diff_density_max 0.666
_refine_diff_density_min -0.242
_refine_diff_density_rms 0.054
_refine_ls_abs_structure_details 'Flack (1983),  4192 Friedels'
_refine_ls_abs_structure_Flack -0.014(15)
_refine_ls_extinction_method none
_refine_ls_goodness_of_fit_ref 1.025
_refine_ls_hydrogen_treatment noref
_refine_ls_matrix_type full
_refine_ls_number_parameters 493
_refine_ls_number_reflns 9098
_refine_ls_number_restraints 72
_refine_ls_restrained_S_all 1.028
_refine_ls_R_factor_all 0.0330
_refine_ls_R_factor_gt 0.0287
_refine_ls_shift/su_max 0.002
_refine_ls_shift/su_mean 0.000
_refine_ls_structure_factor_coef Fsqd
_refine_ls_weighting_details 'calc w=1/[\s^2^(Fo^2^)+(0.0352P)^2^+0.1217P] where P=(Fo^2^+2Fc^2^)/3'
_refine_ls_weighting_scheme calc
_refine_ls_wR_factor_gt 0.0646
_refine_ls_wR_factor_ref 0.0667
_reflns_number_gt 8432
_reflns_number_total 9098
_reflns_threshold_expression >2sigma(I)
_cod_data_source_file ja5b02518_si_006.cif
_cod_data_source_block ga49qas
_cod_depositor_comments
;
The following automatic conversions were performed:

'_symmetry_cell_setting' value 'Monoclinic' changed to 'monoclinic'
according to
/usr/data/users/saulius/crontab/automatic-downloads/rss-feeds/ACS/lib/dictionaries/cif_core.dic
dictionary named 'cif_core.dic' version 2.4.2 from 2011-04-26.

Automatic conversion script
Id: cif_fix_values 3271 2015-04-21 07:52:19Z andrius 

 Adding full bibliography for 4123655--4123660.cif.
;
_cod_original_sg_symbol_Hall 'P 2yb '
_cod_original_sg_symbol_H-M 'P 21   '
_cod_database_code 4123656

loop_
_symmetry_equiv_pos_as_xyz
'x, y, z'
'-x, y+1/2, -z'

loop_
_atom_site_label
_atom_site_type_symbol
_atom_site_fract_x
_atom_site_fract_y
_atom_site_fract_z
_atom_site_U_iso_or_equiv
_atom_site_adp_type
_atom_site_occupancy
_atom_site_symmetry_multiplicity
_atom_site_calc_flag
_atom_site_refinement_flags
_atom_site_disorder_assembly
_atom_site_disorder_group
C1 C 0.1393(3) 0.25463(16) 0.4503(2) 0.0258(5) Uani 1 1 d . . .
C2 C 0.0490(3) 0.19444(15) 0.4429(2) 0.0249(5) Uani 1 1 d . . .
C3 C -0.0888(3) 0.20079(18) 0.3624(3) 0.0350(6) Uani 1 1 d . . .
H3A H -0.1516 0.1604 0.3572 0.042 Uiso 1 1 calc R . .
C4 C -0.1335(3) 0.26611(18) 0.2899(3) 0.0401(7) Uani 1 1 d . . .
H4A H -0.2267 0.2697 0.2340 0.048 Uiso 1 1 calc R . .
C5 C -0.0439(3) 0.32586(18) 0.2985(3) 0.0389(7) Uani 1 1 d . . .
H5A H -0.0758 0.3707 0.2493 0.047 Uiso 1 1 calc R . .
C6 C 0.0918(3) 0.32057(17) 0.3781(3) 0.0337(6) Uani 1 1 d . . .
H6A H 0.1532 0.3619 0.3839 0.040 Uiso 1 1 calc R . .
C7 C 0.4080(3) 0.22835(16) 0.4609(2) 0.0293(6) Uani 1 1 d . . .
C8 C 0.5490(3) 0.2237(2) 0.5160(3) 0.0538(9) Uani 1 1 d . . .
H8A H 0.5964 0.2304 0.5994 0.065 Uiso 1 1 calc R . .
C9 C 0.6215(3) 0.2089(3) 0.4485(3) 0.0609(10) Uani 1 1 d . . .
H9A H 0.7188 0.2067 0.4862 0.073 Uiso 1 1 calc R . .
C10 C 0.5539(4) 0.1976(2) 0.3283(3) 0.0506(9) Uani 1 1 d . . .
H10A H 0.6040 0.1883 0.2826 0.061 Uiso 1 1 calc R . .
C11 C 0.4151(4) 0.1997(2) 0.2752(3) 0.0566(10) Uani 1 1 d . . .
H11A H 0.3677 0.1900 0.1924 0.068 Uiso 1 1 calc R . .
C12 C 0.3417(3) 0.2160(2) 0.3412(3) 0.0497(9) Uani 1 1 d . . .
H12A H 0.2445 0.2185 0.3027 0.060 Uiso 1 1 calc R . .
C13 C 0.3688(3) 0.33629(16) 0.6239(2) 0.0333(6) Uani 1 1 d . . .
C14 C 0.4484(4) 0.3891(2) 0.5978(3) 0.0564(10) Uani 1 1 d . . .
H14A H 0.4803 0.3774 0.5393 0.068 Uiso 1 1 calc R . .
C15 C 0.4815(5) 0.4601(2) 0.6590(4) 0.0743(13) Uani 1 1 d . . .
H15A H 0.5347 0.4972 0.6400 0.089 Uiso 1 1 calc R . .
C16 C 0.4397(5) 0.4776(2) 0.7447(4) 0.0744(13) Uani 1 1 d . . .
H16A H 0.4656 0.5257 0.7866 0.089 Uiso 1 1 calc R . .
C17 C 0.3599(5) 0.4254(2) 0.7702(4) 0.0694(12) Uani 1 1 d . . .
H17A H 0.3287 0.4379 0.8288 0.083 Uiso 1 1 calc R . .
C18 C 0.3244(4) 0.3546(2) 0.7112(3) 0.0535(9) Uani 1 1 d . . .
H18A H 0.2698 0.3184 0.7301 0.064 Uiso 1 1 calc R . .
C19 C -0.0116(3) 0.10382(15) 0.6061(2) 0.0273(5) Uani 1 1 d . . .
C20 C -0.0011(3) 0.15924(17) 0.6919(3) 0.0353(6) Uani 1 1 d . . .
H20A H 0.0695 0.1974 0.7156 0.042 Uiso 1 1 calc R . .
C21 C -0.0936(3) 0.15868(18) 0.7428(3) 0.0419(7) Uani 1 1 d . . .
H21A H -0.0872 0.1970 0.8001 0.050 Uiso 1 1 calc R . .
C22 C -0.1948(4) 0.1023(2) 0.7098(3) 0.0497(9) Uani 1 1 d . . .
H22A H -0.2572 0.1013 0.7453 0.060 Uiso 1 1 calc R . .
C23 C -0.2048(4) 0.0483(2) 0.6263(4) 0.0553(10) Uani 1 1 d . . .
H23A H -0.2755 0.0101 0.6034 0.066 Uiso 1 1 calc R . .
C24 C -0.1136(3) 0.04770(18) 0.5736(3) 0.0426(7) Uani 1 1 d . . .
H24A H -0.1214 0.0092 0.5160 0.051 Uiso 1 1 calc R . .
C25 C 0.0801(3) 0.02609(16) 0.4458(2) 0.0277(6) Uani 1 1 d . . .
C26 C 0.0400(4) 0.0338(2) 0.3243(3) 0.0465(8) Uani 1 1 d . . .
H26A H 0.0277 0.0843 0.2895 0.056 Uiso 1 1 calc R . .
C27 C 0.0180(4) -0.0322(2) 0.2543(3) 0.0592(10) Uani 1 1 d . . .
H27A H -0.0099 -0.0268 0.1713 0.071 Uiso 1 1 calc R . .
C28 C 0.0361(4) -0.1054(2) 0.3039(3) 0.0574(10) Uani 1 1 d . . .
H28A H 0.0203 -0.1503 0.2550 0.069 Uiso 1 1 calc R . .
C29 C 0.0771(4) -0.11399(19) 0.4242(3) 0.0443(8) Uani 1 1 d . . .
H29A H 0.0904 -0.1646 0.4587 0.053 Uiso 1 1 calc R . .
C30 C 0.0987(3) -0.04806(16) 0.4939(3) 0.0346(6) Uani 1 1 d . . .
H30A H 0.1270 -0.0539 0.5769 0.041 Uiso 1 1 calc R . .
C31 C 0.7559(3) 0.22439(18) 0.9502(2) 0.0360(7) Uani 1 1 d . A .
C32 C 0.7368(4) 0.2972(2) 0.8939(3) 0.0463(8) Uani 1 1 d . . .
H32A H 0.6469 0.3117 0.8393 0.056 Uiso 1 1 calc R . .
C33 C 0.8432(4) 0.3491(2) 0.9142(3) 0.0505(9) Uani 1 1 d . A .
H33A H 0.8262 0.3983 0.8752 0.061 Uiso 1 1 calc R . .
C34 C 0.9725(4) 0.3281(2) 0.9911(3) 0.0525(9) Uani 1 1 d DU . .
C35 C 0.9994(4) 0.2581(3) 1.0466(3) 0.0586(10) Uani 1 1 d . A .
H35A H 1.0906 0.2441 1.0989 0.070 Uiso 1 1 calc R . .
C36 C 0.8883(4) 0.2051(2) 1.0255(3) 0.0526(9) Uani 1 1 d . . .
H36A H 0.9066 0.1558 1.0644 0.063 Uiso 1 1 calc R A .
C37 C 1.2101(5) 0.3570(6) 1.0723(9) 0.088(2) Uani 0.756(16) 1 d PDU A 1
H37A H 1.2748 0.3996 1.0819 0.133 Uiso 0.756(16) 1 calc PR A 1
H37B H 1.2253 0.3146 1.0263 0.133 Uiso 0.756(16) 1 calc PR A 1
H37C H 1.2243 0.3373 1.1506 0.133 Uiso 0.756(16) 1 calc PR A 1
C38 C 0.6684(4) 0.0656(2) 0.9990(3) 0.0636(11) Uani 1 1 d . A .
H38A H 0.7286 0.0394 0.9695 0.095 Uiso 1 1 calc R . .
H38B H 0.5910 0.0313 0.9878 0.095 Uiso 1 1 calc R . .
H38C H 0.7199 0.0773 1.0836 0.095 Uiso 1 1 calc R . .
C39 C 0.4900(4) 0.2052(2) 0.9772(3) 0.0552(10) Uani 1 1 d . A .
H39A H 0.4155 0.1694 0.9685 0.083 Uiso 1 1 calc R . .
H39B H 0.4513 0.2538 0.9342 0.083 Uiso 1 1 calc R . .
H39C H 0.5442 0.2169 1.0615 0.083 Uiso 1 1 calc R . .
C40 C 0.3295(3) 0.03203(15) 0.7583(2) 0.0269(6) Uani 1 1 d . A .
C41 C 0.4033(3) -0.03326(17) 0.7513(2) 0.0331(6) Uani 1 1 d . . .
C42 C 0.4192(3) -0.09645(17) 0.8268(3) 0.0414(7) Uani 1 1 d . . .
H42A H 0.4670 -0.1416 0.8205 0.050 Uiso 1 1 calc R . .
C43 C 0.3672(4) -0.09454(19) 0.9098(3) 0.0469(8) Uani 1 1 d . . .
H43A H 0.3823 -0.1373 0.9625 0.056 Uiso 1 1 calc R . .
C44 C 0.2935(3) -0.03125(19) 0.9170(3) 0.0425(7) Uani 1 1 d . . .
H44A H 0.2555 -0.0305 0.9732 0.051 Uiso 1 1 calc R . .
C45 C 0.2749(3) 0.03154(17) 0.8419(2) 0.0340(6) Uani 1 1 d . . .
H45A H 0.2237 0.0754 0.8472 0.041 Uiso 1 1 calc R . .
C46 C 0.4644(3) -0.0364(2) 0.6624(3) 0.0459(8) Uani 1 1 d . . .
H46A H 0.5087 -0.0871 0.6677 0.069 Uiso 1 1 calc R . .
H46B H 0.5324 0.0054 0.6795 0.069 Uiso 1 1 calc R . .
H46C H 0.3916 -0.0294 0.5821 0.069 Uiso 1 1 calc R . .
O1 O 0.52927(19) 0.15053(11) 0.77473(15) 0.0322(5) Uani 1 1 d . A .
O2 O 1.0715(6) 0.3857(5) 1.0107(7) 0.076(2) Uani 0.756(16) 1 d PDU A 1
Si1 Si 0.60260(8) 0.15870(4) 0.91489(7) 0.03102(17) Uani 1 1 d . . .
Pd1 Pd 0.327055(17) 0.131647(12) 0.665916(14) 0.02241(5) Uani 1 1 d . . .
P1 P 0.31717(7) 0.24148(4) 0.55385(6) 0.02497(14) Uani 1 1 d . A .
P2 P 0.11208(7) 0.11050(3) 0.54237(6) 0.02393(15) Uani 1 1 d . A .
O3 O 1.076(2) 0.3750(18) 0.9883(14) 0.075(4) Uani 0.244(16) 1 d PDU A 2
C47 C 1.180(2) 0.3941(18) 1.1047(15) 0.073(4) Uani 0.244(16) 1 d PDU A 2
H47A H 1.2608 0.4150 1.0973 0.109 Uiso 0.244(16) 1 calc PR A 2
H47B H 1.2058 0.3470 1.1540 0.109 Uiso 0.244(16) 1 calc PR A 2
H47C H 1.1446 0.4334 1.1416 0.109 Uiso 0.244(16) 1 calc PR A 2

loop_
_atom_site_aniso_label
_atom_site_aniso_U_11
_atom_site_aniso_U_22
_atom_site_aniso_U_33
_atom_site_aniso_U_23
_atom_site_aniso_U_13
_atom_site_aniso_U_12
C1 0.0256(13) 0.0281(14) 0.0262(13) 0.0012(11) 0.0133(11) 0.0032(11)
C2 0.0209(13) 0.0290(14) 0.0257(13) 0.0022(11) 0.0108(11) 0.0044(11)
C3 0.0261(15) 0.0398(17) 0.0379(15) 0.0022(13) 0.0126(13) 0.0030(12)
C4 0.0298(15) 0.0456(18) 0.0382(16) 0.0088(13) 0.0081(13) 0.0119(13)
C5 0.0409(18) 0.0331(16) 0.0397(16) 0.0116(13) 0.0145(14) 0.0135(14)
C6 0.0344(16) 0.0280(14) 0.0393(15) 0.0046(12) 0.0163(13) 0.0027(12)
C7 0.0296(14) 0.0281(14) 0.0320(14) 0.0079(11) 0.0148(12) 0.0029(11)
C8 0.0300(17) 0.093(3) 0.0362(17) -0.0038(18) 0.0120(14) 0.0066(18)
C9 0.0266(17) 0.104(3) 0.055(2) -0.005(2) 0.0204(16) 0.0051(18)
C10 0.045(2) 0.067(2) 0.052(2) 0.0113(17) 0.0324(18) 0.0114(17)
C11 0.042(2) 0.098(3) 0.0306(16) 0.0000(18) 0.0158(15) 0.0112(19)
C12 0.0287(17) 0.086(3) 0.0320(15) -0.0003(16) 0.0109(13) 0.0068(16)
C13 0.0343(16) 0.0255(14) 0.0328(14) -0.0010(12) 0.0072(13) -0.0015(12)
C14 0.076(3) 0.0433(19) 0.053(2) -0.0028(16) 0.031(2) -0.0205(19)
C15 0.101(4) 0.042(2) 0.076(3) -0.006(2) 0.034(3) -0.031(2)
C16 0.097(4) 0.042(2) 0.061(2) -0.0167(19) 0.012(2) -0.008(2)
C17 0.088(3) 0.054(2) 0.070(3) -0.028(2) 0.037(3) -0.006(2)
C18 0.064(2) 0.051(2) 0.056(2) -0.0164(17) 0.035(2) -0.0096(18)
C19 0.0241(13) 0.0295(13) 0.0316(13) 0.0022(10) 0.0151(11) 0.0000(10)
C20 0.0359(16) 0.0348(15) 0.0394(15) -0.0066(12) 0.0200(14) -0.0022(12)
C21 0.050(2) 0.0450(17) 0.0408(16) -0.0046(13) 0.0288(16) 0.0034(14)
C22 0.050(2) 0.057(2) 0.062(2) -0.0021(16) 0.0423(18) -0.0003(16)
C23 0.048(2) 0.053(2) 0.083(3) -0.0146(19) 0.046(2) -0.0194(17)
C24 0.0442(19) 0.0408(17) 0.0527(19) -0.0107(14) 0.0302(16) -0.0078(14)
C25 0.0269(15) 0.0287(15) 0.0306(14) -0.0055(11) 0.0153(12) -0.0024(12)
C26 0.065(2) 0.0397(18) 0.0383(16) -0.0019(14) 0.0250(17) 0.0043(16)
C27 0.091(3) 0.052(2) 0.0349(17) -0.0091(16) 0.027(2) 0.003(2)
C28 0.079(3) 0.042(2) 0.052(2) -0.0187(17) 0.029(2) -0.0065(19)
C29 0.054(2) 0.0318(16) 0.0502(19) -0.0070(14) 0.0247(17) -0.0049(15)
C30 0.0385(17) 0.0298(15) 0.0343(15) -0.0021(12) 0.0145(13) -0.0021(13)
C31 0.0333(16) 0.0501(19) 0.0253(13) -0.0096(13) 0.0131(12) -0.0079(14)
C32 0.048(2) 0.0451(19) 0.055(2) -0.0054(16) 0.0306(17) -0.0059(16)
C33 0.052(2) 0.050(2) 0.054(2) -0.0024(16) 0.0268(19) -0.0118(17)
C34 0.058(2) 0.060(2) 0.0387(18) 0.0017(17) 0.0193(17) -0.0169(18)
C35 0.0362(18) 0.089(3) 0.0340(17) 0.0053(18) -0.0007(14) -0.0061(19)
C36 0.044(2) 0.072(2) 0.0336(16) 0.0051(16) 0.0083(15) -0.0125(18)
C37 0.055(3) 0.097(4) 0.088(4) 0.012(4) 0.006(3) -0.022(3)
C38 0.066(3) 0.045(2) 0.051(2) 0.0124(17) -0.0021(19) -0.0080(19)
C39 0.053(2) 0.065(2) 0.059(2) -0.0257(18) 0.0344(19) -0.0221(18)
C40 0.0262(14) 0.0228(13) 0.0271(13) 0.0001(10) 0.0069(11) -0.0030(11)
C41 0.0275(14) 0.0310(15) 0.0345(15) 0.0009(12) 0.0072(12) -0.0027(12)
C42 0.0317(16) 0.0281(15) 0.0498(18) 0.0038(13) 0.0034(14) -0.0022(13)
C43 0.051(2) 0.0377(18) 0.0427(18) 0.0118(14) 0.0109(16) -0.0082(15)
C44 0.051(2) 0.0433(18) 0.0344(15) 0.0038(13) 0.0191(15) -0.0098(15)
C45 0.0339(16) 0.0322(15) 0.0326(14) 0.0039(12) 0.0109(13) -0.0036(12)
C46 0.0413(19) 0.0442(19) 0.0553(19) -0.0032(15) 0.0237(17) 0.0064(15)
O1 0.0250(9) 0.0410(14) 0.0275(9) 0.0003(8) 0.0082(8) -0.0035(8)
O2 0.058(2) 0.093(4) 0.059(3) 0.015(3) 0.007(2) -0.036(2)
Si1 0.0303(4) 0.0328(4) 0.0278(4) -0.0020(3) 0.0103(3) -0.0055(3)
Pd1 0.02232(8) 0.02325(9) 0.02181(8) 0.00129(9) 0.00953(6) -0.00010(9)
P1 0.0241(3) 0.0254(3) 0.0253(3) 0.0026(3) 0.0104(3) -0.0007(3)
P2 0.0224(3) 0.0253(4) 0.0253(3) -0.0006(2) 0.0113(3) -0.0001(2)
O3 0.055(5) 0.081(5) 0.070(5) 0.007(5) 0.010(4) -0.022(4)
C47 0.059(5) 0.084(6) 0.062(5) 0.006(5) 0.012(4) -0.029(5)

loop_
_atom_type_symbol
_atom_type_description
_atom_type_scat_dispersion_real
_atom_type_scat_dispersion_imag
_atom_type_scat_source
C C 0.0033 0.0016 'International Tables Vol C Tables 4.2.6.8 and 6.1.1.4'
H H 0.0000 0.0000 'International Tables Vol C Tables 4.2.6.8 and 6.1.1.4'
O O 0.0106 0.0060 'International Tables Vol C Tables 4.2.6.8 and 6.1.1.4'
Si Si 0.0817 0.0704 'International Tables Vol C Tables 4.2.6.8 and 6.1.1.4'
P P 0.1023 0.0942 'International Tables Vol C Tables 4.2.6.8 and 6.1.1.4'
Pd Pd -0.9988 1.0072 'International Tables Vol C Tables 4.2.6.8 and 6.1.1.4'

loop_
_exptl_crystal_face_index_h
_exptl_crystal_face_index_k
_exptl_crystal_face_index_l
_exptl_crystal_face_perp_dist
0.00 -1.00 0.00 0.2100
0.00 1.00 0.00 0.2100
1.00 0.00 2.00 0.0500
-1.00 0.00 -2.00 0.0500
-1.00 0.00 0.00 0.0700
1.00 0.00 0.00 0.0700
1.00 0.00 -2.00 0.0900
-1.00 0.00 2.00 0.0900

loop_
_geom_angle_atom_site_label_1
_geom_angle_atom_site_label_2
_geom_angle_atom_site_label_3
_geom_angle
C2 C1 C6 120.0(3)
C2 C1 P1 116.9(2)
C6 C1 P1 123.1(2)
C1 C2 C3 119.3(2)
C1 C2 P2 119.2(2)
C3 C2 P2 121.5(2)
C4 C3 C2 119.9(3)
C4 C3 H3A 120.1
C2 C3 H3A 120.1
C5 C4 C3 120.6(3)
C5 C4 H4A 119.7
C3 C4 H4A 119.7
C6 C5 C4 120.1(3)
C6 C5 H5A 120.0
C4 C5 H5A 120.0
C5 C6 C1 120.2(3)
C5 C6 H6A 119.9
C1 C6 H6A 119.9
C12 C7 C8 119.1(3)
C12 C7 P1 122.6(2)
C8 C7 P1 118.0(2)
C7 C8 C9 119.6(3)
C7 C8 H8A 120.2
C9 C8 H8A 120.2
C10 C9 C8 120.7(3)
C10 C9 H9A 119.7
C8 C9 H9A 119.7
C11 C10 C9 119.5(3)
C11 C10 H10A 120.3
C9 C10 H10A 120.3
C10 C11 C12 120.4(3)
C10 C11 H11A 119.8
C12 C11 H11A 119.8
C7 C12 C11 120.7(3)
C7 C12 H12A 119.7
C11 C12 H12A 119.7
C14 C13 C18 119.4(3)
C14 C13 P1 124.6(2)
C18 C13 P1 116.0(2)
C13 C14 C15 118.8(3)
C13 C14 H14A 120.6
C15 C14 H14A 120.6
C16 C15 C14 121.8(4)
C16 C15 H15A 119.1
C14 C15 H15A 119.1
C15 C16 C17 119.4(4)
C15 C16 H16A 120.3
C17 C16 H16A 120.3
C16 C17 C18 120.5(4)
C16 C17 H17A 119.7
C18 C17 H17A 119.7
C17 C18 C13 120.0(3)
C17 C18 H18A 120.0
C13 C18 H18A 120.0
C24 C19 C20 119.4(2)
C24 C19 P2 123.6(2)
C20 C19 P2 117.0(2)
C21 C20 C19 120.2(3)
C21 C20 H20A 119.9
C19 C20 H20A 119.9
C22 C21 C20 119.9(3)
C22 C21 H21A 120.0
C20 C21 H21A 120.0
C23 C22 C21 119.8(3)
C23 C22 H22A 120.1
C21 C22 H22A 120.1
C22 C23 C24 121.4(3)
C22 C23 H23A 119.3
C24 C23 H23A 119.3
C19 C24 C23 119.2(3)
C19 C24 H24A 120.4
C23 C24 H24A 120.4
C30 C25 C26 118.6(3)
C30 C25 P2 119.5(2)
C26 C25 P2 121.9(2)
C27 C26 C25 119.9(3)
C27 C26 H26A 120.1
C25 C26 H26A 120.1
C28 C27 C26 120.5(3)
C28 C27 H27A 119.8
C26 C27 H27A 119.8
C27 C28 C29 120.4(3)
C27 C28 H28A 119.8
C29 C28 H28A 119.8
C28 C29 C30 119.1(3)
C28 C29 H29A 120.5
C30 C29 H29A 120.5
C25 C30 C29 121.5(3)
C25 C30 H30A 119.2
C29 C30 H30A 119.2
C36 C31 C32 116.3(3)
C36 C31 Si1 124.6(3)
C32 C31 Si1 119.0(2)
C33 C32 C31 123.0(4)
C33 C32 H32A 118.5
C31 C32 H32A 118.5
C34 C33 C32 118.6(4)
C34 C33 H33A 120.7
C32 C33 H33A 120.7
C35 C34 C33 121.7(3)
C35 C34 O3 121.8(13)
C33 C34 O3 115.0(11)
C35 C34 O2 123.7(5)
C33 C34 O2 114.5(5)
C34 C35 C36 119.1(3)
C34 C35 H35A 120.5
C36 C35 H35A 120.5
C31 C36 C35 121.2(3)
C31 C36 H36A 119.4
C35 C36 H36A 119.4
Si1 C38 H38A 109.5
Si1 C38 H38B 109.5
H38A C38 H38B 109.5
Si1 C38 H38C 109.5
H38A C38 H38C 109.5
H38B C38 H38C 109.5
Si1 C39 H39A 109.5
Si1 C39 H39B 109.5
H39A C39 H39B 109.5
Si1 C39 H39C 109.5
H39A C39 H39C 109.5
H39B C39 H39C 109.5
C41 C40 C45 118.3(2)
C41 C40 Pd1 120.09(19)
C45 C40 Pd1 121.0(2)
C42 C41 C40 119.2(3)
C42 C41 C46 120.0(3)
C40 C41 C46 120.8(3)
C43 C42 C41 121.1(3)
C43 C42 H42A 119.4
C41 C42 H42A 119.4
C44 C43 C42 120.3(3)
C44 C43 H43A 119.9
C42 C43 H43A 119.9
C43 C44 C45 119.5(3)
C43 C44 H44A 120.3
C45 C44 H44A 120.3
C44 C45 C40 121.5(3)
C44 C45 H45A 119.2
C40 C45 H45A 119.2
C41 C46 H46A 109.5
C41 C46 H46B 109.5
H46A C46 H46B 109.5
C41 C46 H46C 109.5
H46A C46 H46C 109.5
H46B C46 H46C 109.5
Si1 O1 Pd1 129.39(10)
C34 O2 C37 113.2(7)
O1 Si1 C38 115.66(14)
O1 Si1 C39 112.69(14)
C38 Si1 C39 106.7(2)
O1 Si1 C31 106.59(11)
C38 Si1 C31 106.90(17)
C39 Si1 C31 107.90(14)
O1 Pd1 C40 90.25(9)
O1 Pd1 P2 177.47(5)
C40 Pd1 P2 90.77(8)
O1 Pd1 P1 91.92(5)
C40 Pd1 P1 177.41(8)
P2 Pd1 P1 87.00(2)
C1 P1 C13 104.24(13)
C1 P1 C7 104.80(12)
C13 P1 C7 106.15(13)
C1 P1 Pd1 107.03(9)
C13 P1 Pd1 120.68(9)
C7 P1 Pd1 112.56(9)
C25 P2 C19 105.70(12)
C25 P2 C2 105.39(12)
C19 P2 C2 102.35(11)
C25 P2 Pd1 116.15(9)
C19 P2 Pd1 117.03(9)
C2 P2 Pd1 108.78(9)
C34 O3 C47 113.5(10)
O3 C47 H47A 109.5
O3 C47 H47B 109.5
H47A C47 H47B 109.5
O3 C47 H47C 109.5
H47A C47 H47C 109.5
H47B C47 H47C 109.5

loop_
_geom_bond_atom_site_label_1
_geom_bond_atom_site_label_2
_geom_bond_distance
C1 C2 1.394(4)
C1 C6 1.397(4)
C1 P1 1.812(3)
C2 C3 1.398(4)
C2 P2 1.828(3)
C3 C4 1.387(4)
C3 H3A 0.9500
C4 C5 1.380(4)
C4 H4A 0.9500
C5 C6 1.377(4)
C5 H5A 0.9500
C6 H6A 0.9500
C7 C12 1.368(4)
C7 C8 1.378(4)
C7 P1 1.820(3)
C8 C9 1.393(4)
C8 H8A 0.9500
C9 C10 1.371(5)
C9 H9A 0.9500
C10 C11 1.355(5)
C10 H10A 0.9500
C11 C12 1.390(4)
C11 H11A 0.9500
C12 H12A 0.9500
C13 C14 1.377(4)
C13 C18 1.397(4)
C13 P1 1.814(3)
C14 C15 1.398(5)
C14 H14A 0.9500
C15 C16 1.356(6)
C15 H15A 0.9500
C16 C17 1.368(6)
C16 H16A 0.9500
C17 C18 1.384(5)
C17 H17A 0.9500
C18 H18A 0.9500
C19 C24 1.384(4)
C19 C20 1.397(4)
C19 P2 1.824(2)
C20 C21 1.390(4)
C20 H20A 0.9500
C21 C22 1.381(4)
C21 H21A 0.9500
C22 C23 1.361(5)
C22 H22A 0.9500
C23 C24 1.396(4)
C23 H23A 0.9500
C24 H24A 0.9500
C25 C30 1.381(4)
C25 C26 1.392(4)
C25 P2 1.816(3)
C26 C27 1.384(5)
C26 H26A 0.9500
C27 C28 1.373(5)
C27 H27A 0.9500
C28 C29 1.377(5)
C28 H28A 0.9500
C29 C30 1.382(4)
C29 H29A 0.9500
C30 H30A 0.9500
C31 C36 1.373(5)
C31 C32 1.402(5)
C31 Si1 1.889(3)
C32 C33 1.386(5)
C32 H32A 0.9500
C33 C34 1.361(5)
C33 H33A 0.9500
C34 C35 1.352(5)
C34 O3 1.384(10)
C34 O2 1.395(5)
C35 C36 1.434(5)
C35 H35A 0.9500
C36 H36A 0.9500
C37 O2 1.445(7)
C37 H37A 0.9800
C37 H37B 0.9800
C37 H37C 0.9800
C38 Si1 1.872(4)
C38 H38A 0.9800
C38 H38B 0.9800
C38 H38C 0.9800
C39 Si1 1.875(3)
C39 H39A 0.9800
C39 H39B 0.9800
C39 H39C 0.9800
C40 C41 1.396(4)
C40 C45 1.396(4)
C40 Pd1 2.051(3)
C41 C42 1.394(4)
C41 C46 1.512(4)
C42 C43 1.371(4)
C42 H42A 0.9500
C43 C44 1.369(5)
C43 H43A 0.9500
C44 C45 1.382(4)
C44 H44A 0.9500
C45 H45A 0.9500
C46 H46A 0.9800
C46 H46B 0.9800
C46 H46C 0.9800
O1 Si1 1.5860(19)
O1 Pd1 2.0440(18)
Pd1 P2 2.1985(7)
Pd1 P1 2.3161(7)
O3 C47 1.444(9)
C47 H47A 0.9800
C47 H47B 0.9800
C47 H47C 0.9800
